data_7050622
loop_
_publ_author_name
'Irving, Alison M.'
'Vogels, Christopher M.'
'Nikolcheva, Liliya G.'
'Edwards, Janet P.'
'He, Xiao-Feng'
'Hamilton, Michael G.'
'Baerlocher, Mark O.'
'Baerlocher, Felix J.'
'Decken, Andreas'
'Westcott, Stephen A.'

_publ_section_title
;
 Synthesis and antifungal and antibacterial bioactivity of cyclic
 diamines containing boronate esters
;
_journal_issue 10
_journal_name_full 'New Journal of Chemistry'
_journal_page_first 1419
_journal_paper_doi 10.1039/b304500e
_journal_volume 27
_journal_year 2003
_chemical_formula_sum 'C23 H33 B N2 O3'
_chemical_formula_weight 396.32
_chemical_name_systematic
;
?
;
_space_group_IT_number 2
_symmetry_cell_setting triclinic
_symmetry_space_group_name_Hall '-P 1'
_symmetry_space_group_name_H-M 'P -1'
_atom_sites_solution_hydrogens geom
_atom_sites_solution_primary direct
_atom_sites_solution_secondary difmap
_audit_creation_method SHELXL-97
_cell_angle_alpha 95.987(2)
_cell_angle_beta 92.320(2)
_cell_angle_gamma 91.666(2)
_cell_formula_units_Z 2
_cell_length_a 9.5447(12)
_cell_length_b 10.5484(13)
_cell_length_c 10.9073(13)
_cell_measurement_temperature 173(2)
_cell_volume 1090.7(2)
_computing_cell_refinement 'Bruker XSCANS'
_computing_data_collection 'Bruker XSCANS'
_computing_data_reduction 'Bruker SHELXTL'
_computing_molecular_graphics 'Bruker SHELXTL'
_computing_publication_material 'Bruker SHELXTL'
_computing_structure_refinement 'SHELXL-97 (Sheldrick, 1997)'
_computing_structure_solution 'SHELXS-97 (Sheldrick, 1990)'
_diffrn_ambient_temperature 173(2)
_diffrn_measured_fraction_theta_full 0.937
_diffrn_measured_fraction_theta_max 0.937
_diffrn_measurement_device_type 'Bruker P4'
_diffrn_measurement_method '\w scans'
_diffrn_radiation_monochromator graphite
_diffrn_radiation_source 'fine-focus sealed tube'
_diffrn_radiation_type MoK\a
_diffrn_radiation_wavelength 0.71073
_diffrn_reflns_av_R_equivalents 0.0262
_diffrn_reflns_av_sigmaI/netI 0.0391
_diffrn_reflns_limit_h_max 11
_diffrn_reflns_limit_h_min -9
_diffrn_reflns_limit_k_max 12
_diffrn_reflns_limit_k_min -12
_diffrn_reflns_limit_l_max 12
_diffrn_reflns_limit_l_min -12
_diffrn_reflns_number 5524
_diffrn_reflns_theta_full 24.99
_diffrn_reflns_theta_max 24.99
_diffrn_reflns_theta_min 1.88
_exptl_absorpt_coefficient_mu 0.079
_exptl_absorpt_correction_type none
_exptl_crystal_colour colourless
_exptl_crystal_density_diffrn 1.207
_exptl_crystal_density_method 'not measured'
_exptl_crystal_description parallelepi
_exptl_crystal_F_000 428
_exptl_crystal_size_max 0.20
_exptl_crystal_size_mid 0.40
_exptl_crystal_size_min 0.40
_refine_diff_density_max 0.295
_refine_diff_density_min -0.223
_refine_diff_density_rms 0.039
_refine_ls_extinction_method none
_refine_ls_goodness_of_fit_ref 1.089
_refine_ls_hydrogen_treatment mixed
_refine_ls_matrix_type full
_refine_ls_number_parameters 394
_refine_ls_number_reflns 3592
_refine_ls_number_restraints 0
_refine_ls_restrained_S_all 1.089
_refine_ls_R_factor_all 0.0422
_refine_ls_R_factor_gt 0.0391
_refine_ls_shift/su_max 0.000
_refine_ls_shift/su_mean 0.000
_refine_ls_structure_factor_coef Fsqd
_refine_ls_weighting_details 'calc w=1/[\s^2^(Fo^2^)+(0.0673P)^2^+0.1226P] where P=(Fo^2^+2Fc^2^)/3'
_refine_ls_weighting_scheme calc
_refine_ls_wR_factor_gt 0.1099
_refine_ls_wR_factor_ref 0.1126
_reflns_number_gt 3226
_reflns_number_total 3592
_reflns_threshold_expression >2sigma(I)
_cod_data_source_file b304500e.txt
_cod_data_source_block sw_c
_cod_depositor_comments
;
The following automatic conversions were performed:
'_symmetry_cell_setting' value 'Triclinic' changed to 'triclinic'
according to '/home/saulius/struct/CIF-dictionaries/cif_core.dic'
dictionary named 'cif_core.dic' version 2.4.1 from 2010-06-29.

Automatic conversion script
Id: cif_fix_enum 1527 2010-12-29 10:47:43Z saulius 
;
_cod_original_sg_symbol_H-M P-1
_cod_database_code 7050622

loop_
_symmetry_equiv_pos_as_xyz
'x, y, z'
'-x, -y, -z'

loop_
_atom_site_label
_atom_site_type_symbol
_atom_site_fract_x
_atom_site_fract_y
_atom_site_fract_z
_atom_site_U_iso_or_equiv
_atom_site_adp_type
_atom_site_occupancy
_atom_site_symmetry_multiplicity
_atom_site_calc_flag
_atom_site_refinement_flags
_atom_site_disorder_assembly
_atom_site_disorder_group
B1 B 0.14222(14) 0.00272(13) 0.79509(13) 0.0267(3) Uani 1 1 d . . .
O2 O 0.14992(9) -0.10526(8) 0.86201(8) 0.0290(2) Uani 1 1 d . . .
C3 C 0.18754(14) -0.21213(12) 0.78036(13) 0.0347(3) Uani 1 1 d . . .
C4 C 0.27562(14) -0.14864(12) 0.68707(13) 0.0352(3) Uani 1 1 d . . .
O5 O 0.20572(9) -0.03132(8) 0.67827(8) 0.0308(2) Uani 1 1 d . . .
C6 C 0.05484(17) -0.27871(14) 0.72174(17) 0.0450(4) Uani 1 1 d . . .
C7 C 0.26522(19) -0.30225(15) 0.85567(17) 0.0479(4) Uani 1 1 d . . .
C8 C 0.2771(2) -0.22004(17) 0.55999(16) 0.0507(4) Uani 1 1 d . . .
C9 C 0.42473(15) -0.11528(16) 0.73594(16) 0.0434(4) Uani 1 1 d . . .
C10 C 0.18578(12) 0.13684(11) 0.87056(11) 0.0269(3) Uani 1 1 d . . .
C11 C 0.30149(13) 0.17086(12) 0.94891(12) 0.0310(3) Uani 1 1 d . . .
C12 C 0.31765(14) 0.29204(13) 1.00908(13) 0.0359(3) Uani 1 1 d . . .
C13 C 0.21756(15) 0.38151(13) 0.99276(13) 0.0370(3) Uani 1 1 d . . .
C14 C 0.10110(14) 0.35005(12) 0.91599(13) 0.0335(3) Uani 1 1 d . . .
C15 C 0.08733(13) 0.22828(11) 0.85519(11) 0.0275(3) Uani 1 1 d . . .
C16 C -0.03166(12) 0.17892(11) 0.76678(12) 0.0266(3) Uani 1 1 d . . .
N17 N -0.17133(10) 0.20656(10) 0.80787(10) 0.0304(3) Uani 1 1 d . . .
C18 C -0.24381(13) 0.09109(12) 0.83552(13) 0.0323(3) Uani 1 1 d . . .
C19 C -0.12680(13) 0.00116(12) 0.84771(12) 0.0303(3) Uani 1 1 d . . .
N20 N -0.02401(10) 0.03810(9) 0.75914(10) 0.0256(2) Uani 1 1 d . . .
C21 C -0.24402(13) 0.30764(12) 0.76953(12) 0.0306(3) Uani 1 1 d . . .
C22 C -0.17859(15) 0.40380(12) 0.71299(13) 0.0350(3) Uani 1 1 d . . .
C23 C -0.25426(17) 0.50305(14) 0.67579(15) 0.0427(4) Uani 1 1 d . . .
C24 C -0.39504(17) 0.51063(14) 0.69573(16) 0.0488(4) Uani 1 1 d . . .
C25 C -0.45929(16) 0.41820(15) 0.75434(15) 0.0464(4) Uani 1 1 d . . .
C26 C -0.38663(14) 0.31689(14) 0.79077(14) 0.0382(3) Uani 1 1 d . . .
C27 C 0.2568(3) 0.2726(3) 0.56081(18) 0.0893(9) Uani 1 1 d . . .
C28 C 0.26448(17) 0.16111(19) 0.46753(16) 0.0530(4) Uani 1 1 d . . .
O29 O 0.14876(11) 0.07547(10) 0.47089(9) 0.0446(3) Uani 1 1 d . . .
H6A H 0.0073(19) -0.2227(17) 0.6651(16) 0.052(4) Uiso 1 1 d . . .
H6B H -0.006(2) -0.3005(17) 0.7906(19) 0.062(5) Uiso 1 1 d . . .
H6C H 0.0792(18) -0.3601(17) 0.6695(16) 0.050(4) Uiso 1 1 d . . .
H7A H 0.2970(18) -0.3734(17) 0.8034(16) 0.049(4) Uiso 1 1 d . . .
H7C H 0.200(2) -0.3357(18) 0.9133(19) 0.065(5) Uiso 1 1 d . . .
H7B H 0.350(2) -0.2616(16) 0.9014(17) 0.054(5) Uiso 1 1 d . . .
H8A H 0.182(2) -0.2335(17) 0.5243(17) 0.055(5) Uiso 1 1 d . . .
H8C H 0.334(2) -0.1722(17) 0.5061(18) 0.056(5) Uiso 1 1 d . . .
H8B H 0.3153(19) -0.3073(18) 0.5658(17) 0.055(5) Uiso 1 1 d . . .
H9A H 0.4826(18) -0.1912(16) 0.7342(16) 0.048(4) Uiso 1 1 d . . .
H9B H 0.4641(19) -0.0567(17) 0.6850(17) 0.054(5) Uiso 1 1 d . . .
H9C H 0.4254(17) -0.0717(15) 0.8215(17) 0.044(4) Uiso 1 1 d . . .
H11 H 0.3703(16) 0.1083(14) 0.9636(13) 0.032(3) Uiso 1 1 d . . .
H12 H 0.3975(17) 0.3153(14) 1.0616(15) 0.040(4) Uiso 1 1 d . . .
H13 H 0.2272(17) 0.4652(16) 1.0367(16) 0.047(4) Uiso 1 1 d . . .
H14 H 0.0334(16) 0.4148(14) 0.9070(14) 0.037(4) Uiso 1 1 d . . .
H16 H -0.0176(13) 0.2067(12) 0.6851(12) 0.022(3) Uiso 1 1 d . . .
H18A H -0.2909(16) 0.1049(14) 0.9105(15) 0.037(4) Uiso 1 1 d . . .
H18B H -0.3111(15) 0.0596(13) 0.7674(14) 0.031(3) Uiso 1 1 d . . .
H19A H -0.0835(15) 0.0148(13) 0.9287(14) 0.030(3) Uiso 1 1 d . . .
H19B H -0.1520(15) -0.0884(14) 0.8285(14) 0.034(4) Uiso 1 1 d . . .
H20 H -0.0521(15) 0.0045(13) 0.6852(14) 0.028(3) Uiso 1 1 d . . .
H22 H -0.0776(18) 0.4033(14) 0.6985(14) 0.040(4) Uiso 1 1 d . . .
H23 H -0.2091(18) 0.5655(17) 0.6342(16) 0.048(4) Uiso 1 1 d . . .
H24 H -0.446(2) 0.5828(18) 0.6734(18) 0.061(5) Uiso 1 1 d . . .
H25 H -0.557(2) 0.4208(18) 0.7712(18) 0.063(5) Uiso 1 1 d . . .
H26 H -0.4331(18) 0.2528(16) 0.8331(15) 0.043(4) Uiso 1 1 d . . .
H27A H 0.262(3) 0.242(2) 0.638(3) 0.092(7) Uiso 1 1 d . . .
H27B H 0.161(5) 0.325(5) 0.543(5) 0.22(2) Uiso 1 1 d . . .
H27C H 0.333(3) 0.331(3) 0.550(3) 0.106(8) Uiso 1 1 d . . .
H28A H 0.2642(18) 0.1899(16) 0.3849(17) 0.050(4) Uiso 1 1 d . . .
H28B H 0.353(3) 0.115(2) 0.478(2) 0.086(7) Uiso 1 1 d . . .
H29 H 0.159(2) 0.0311(19) 0.540(2) 0.069(6) Uiso 1 1 d . . .

loop_
_atom_site_aniso_label
_atom_site_aniso_U_11
_atom_site_aniso_U_22
_atom_site_aniso_U_33
_atom_site_aniso_U_23
_atom_site_aniso_U_13
_atom_site_aniso_U_12
B1 0.0223(7) 0.0312(7) 0.0268(7) 0.0043(6) -0.0016(5) 0.0014(5)
O2 0.0311(5) 0.0284(4) 0.0277(5) 0.0030(3) -0.0002(4) 0.0047(3)
C3 0.0357(7) 0.0284(6) 0.0388(8) -0.0012(5) -0.0034(6) 0.0049(5)
C4 0.0340(7) 0.0365(7) 0.0340(7) -0.0034(5) -0.0011(6) 0.0097(5)
O5 0.0322(5) 0.0331(5) 0.0271(5) 0.0020(4) 0.0016(4) 0.0049(4)
C6 0.0441(8) 0.0331(7) 0.0555(10) -0.0026(7) -0.0065(7) -0.0011(6)
C7 0.0526(10) 0.0370(8) 0.0548(10) 0.0062(7) -0.0030(8) 0.0145(7)
C8 0.0555(11) 0.0542(9) 0.0398(9) -0.0110(7) 0.0016(8) 0.0141(8)
C9 0.0311(8) 0.0512(9) 0.0474(9) 0.0007(7) 0.0021(6) 0.0076(6)
C10 0.0258(6) 0.0310(6) 0.0245(6) 0.0050(5) 0.0022(5) 0.0005(5)
C11 0.0277(6) 0.0345(7) 0.0309(7) 0.0041(5) -0.0020(5) 0.0017(5)
C12 0.0322(7) 0.0407(7) 0.0331(7) 0.0002(6) -0.0063(6) -0.0041(6)
C13 0.0397(8) 0.0320(7) 0.0372(8) -0.0036(6) -0.0042(6) -0.0021(6)
C14 0.0329(7) 0.0293(6) 0.0375(7) 0.0002(5) -0.0015(6) 0.0034(5)
C15 0.0267(6) 0.0299(6) 0.0262(6) 0.0042(5) 0.0016(5) -0.0005(5)
C16 0.0257(6) 0.0272(6) 0.0270(7) 0.0038(5) -0.0007(5) 0.0026(5)
N17 0.0229(5) 0.0321(5) 0.0364(6) 0.0037(4) 0.0001(4) 0.0031(4)
C18 0.0272(7) 0.0369(7) 0.0328(7) 0.0034(5) 0.0009(6) -0.0003(5)
C19 0.0288(7) 0.0326(7) 0.0297(7) 0.0052(5) 0.0009(5) -0.0008(5)
N20 0.0254(5) 0.0274(5) 0.0233(6) 0.0015(4) -0.0027(4) 0.0005(4)
C21 0.0299(7) 0.0316(6) 0.0281(7) -0.0047(5) -0.0059(5) 0.0047(5)
C22 0.0347(8) 0.0323(7) 0.0365(7) -0.0014(5) -0.0068(6) 0.0039(5)
C23 0.0494(9) 0.0318(7) 0.0452(9) 0.0010(6) -0.0120(7) 0.0049(6)
C24 0.0497(9) 0.0380(8) 0.0560(10) -0.0045(7) -0.0181(7) 0.0160(7)
C25 0.0346(8) 0.0469(8) 0.0541(9) -0.0098(7) -0.0112(7) 0.0127(6)
C26 0.0302(7) 0.0404(7) 0.0417(8) -0.0055(6) -0.0044(6) 0.0061(6)
C27 0.130(2) 0.0977(16) 0.0356(10) 0.0094(10) -0.0060(11) -0.0755(17)
C28 0.0394(9) 0.0814(12) 0.0399(9) 0.0192(8) -0.0010(7) -0.0079(8)
O29 0.0515(6) 0.0501(6) 0.0317(6) 0.0084(5) -0.0094(4) -0.0083(5)

loop_
_atom_type_symbol
_atom_type_description
_atom_type_scat_dispersion_real
_atom_type_scat_dispersion_imag
_atom_type_scat_source
C C 0.0033 0.0016 'International Tables Vol C Tables 4.2.6.8 and 6.1.1.4'
H H 0.0000 0.0000 'International Tables Vol C Tables 4.2.6.8 and 6.1.1.4'
B B 0.0013 0.0007 'International Tables Vol C Tables 4.2.6.8 and 6.1.1.4'
N N 0.0061 0.0033 'International Tables Vol C Tables 4.2.6.8 and 6.1.1.4'
O O 0.0106 0.0060 'International Tables Vol C Tables 4.2.6.8 and 6.1.1.4'

loop_
_geom_angle_atom_site_label_1
_geom_angle_atom_site_label_2
_geom_angle_atom_site_label_3
_geom_angle
_geom_angle_site_symmetry_1
_geom_angle_site_symmetry_3
_geom_angle_publ_flag
O2 B1 O5 106.80(10) . . ?
O2 B1 C10 116.06(10) . . ?
O5 B1 C10 118.56(10) . . ?
O2 B1 N20 112.40(10) . . ?
O5 B1 N20 105.64(9) . . ?
C10 B1 N20 96.60(9) . . ?
B1 O2 C3 108.66(10) . . ?
O2 C3 C7 107.94(11) . . ?
O2 C3 C6 108.78(11) . . ?
C7 C3 C6 109.35(12) . . ?
O2 C3 C4 102.14(10) . . ?
C7 C3 C4 115.36(12) . . ?
C6 C3 C4 112.79(12) . . ?
O5 C4 C8 108.61(12) . . ?
O5 C4 C9 107.53(11) . . ?
C8 C4 C9 109.95(13) . . ?
O5 C4 C3 102.09(10) . . ?
C8 C4 C3 115.54(13) . . ?
C9 C4 C3 112.50(12) . . ?
C4 O5 B1 107.56(9) . . ?
C3 C6 H6A 109.9(10) . . ?
C3 C6 H6B 107.6(11) . . ?
H6A C6 H6B 112.6(15) . . ?
C3 C6 H6C 109.8(10) . . ?
H6A C6 H6C 107.2(14) . . ?
H6B C6 H6C 109.7(14) . . ?
C3 C7 H7A 110.6(10) . . ?
C3 C7 H7C 108.4(11) . . ?
H7A C7 H7C 107.7(15) . . ?
C3 C7 H7B 112.9(10) . . ?
H7A C7 H7B 106.6(14) . . ?
H7C C7 H7B 110.5(16) . . ?
C4 C8 H8A 110.5(11) . . ?
C4 C8 H8C 110.2(11) . . ?
H8A C8 H8C 109.7(15) . . ?
C4 C8 H8B 109.7(11) . . ?
H8A C8 H8B 106.3(15) . . ?
H8C C8 H8B 110.4(15) . . ?
C4 C9 H9A 111.9(10) . . ?
C4 C9 H9B 107.6(11) . . ?
H9A C9 H9B 109.3(14) . . ?
C4 C9 H9C 110.7(9) . . ?
H9A C9 H9C 109.8(14) . . ?
H9B C9 H9C 107.5(14) . . ?
C15 C10 C11 117.89(11) . . ?
C15 C10 B1 112.32(10) . . ?
C11 C10 B1 129.75(11) . . ?
C12 C11 C10 120.76(12) . . ?
C12 C11 H11 119.5(9) . . ?
C10 C11 H11 119.7(9) . . ?
C11 C12 C13 120.30(12) . . ?
C11 C12 H12 120.5(9) . . ?
C13 C12 H12 119.2(9) . . ?
C14 C13 C12 120.17(12) . . ?
C14 C13 H13 119.4(10) . . ?
C12 C13 H13 120.4(10) . . ?
C13 C14 C15 118.76(12) . . ?
C13 C14 H14 117.9(9) . . ?
C15 C14 H14 123.4(9) . . ?
C14 C15 C10 122.12(12) . . ?
C14 C15 C16 125.64(11) . . ?
C10 C15 C16 112.24(10) . . ?
N17 C16 N20 105.07(9) . . ?
N17 C16 C15 115.55(10) . . ?
N20 C16 C15 104.75(9) . . ?
N17 C16 H16 111.4(7) . . ?
N20 C16 H16 109.2(7) . . ?
C15 C16 H16 110.3(8) . . ?
C21 N17 C18 121.27(10) . . ?
C21 N17 C16 121.55(11) . . ?
C18 N17 C16 110.54(10) . . ?
N17 C18 C19 102.80(10) . . ?
N17 C18 H18A 111.1(9) . . ?
C19 C18 H18A 110.8(9) . . ?
N17 C18 H18B 110.4(8) . . ?
C19 C18 H18B 111.4(8) . . ?
H18A C18 H18B 110.1(12) . . ?
N20 C19 C18 104.39(10) . . ?
N20 C19 H19A 108.2(8) . . ?
C18 C19 H19A 110.2(8) . . ?
N20 C19 H19B 108.8(9) . . ?
C18 C19 H19B 115.7(9) . . ?
H19A C19 H19B 109.3(12) . . ?
C19 N20 C16 103.88(9) . . ?
C19 N20 B1 114.21(9) . . ?
C16 N20 B1 107.95(9) . . ?
C19 N20 H20 108.5(9) . . ?
C16 N20 H20 109.7(9) . . ?
B1 N20 H20 112.2(9) . . ?
N17 C21 C22 121.95(12) . . ?
N17 C21 C26 119.84(12) . . ?
C22 C21 C26 118.18(13) . . ?
C23 C22 C21 120.42(14) . . ?
C23 C22 H22 118.2(9) . . ?
C21 C22 H22 121.4(9) . . ?
C24 C23 C22 121.00(16) . . ?
C24 C23 H23 119.6(10) . . ?
C22 C23 H23 119.4(11) . . ?
C25 C24 C23 118.89(14) . . ?
C25 C24 H24 120.4(11) . . ?
C23 C24 H24 120.6(11) . . ?
C24 C25 C26 121.30(15) . . ?
C24 C25 H25 121.4(11) . . ?
C26 C25 H25 117.3(11) . . ?
C25 C26 C21 120.17(15) . . ?
C25 C26 H26 120.4(10) . . ?
C21 C26 H26 119.4(10) . . ?
C28 C27 H27A 107.2(15) . . ?
C28 C27 H27B 110(3) . . ?
H27A C27 H27B 114(3) . . ?
C28 C27 H27C 108.3(17) . . ?
H27A C27 H27C 112(2) . . ?
H27B C27 H27C 105(3) . . ?
O29 C28 C27 111.71(16) . . ?
O29 C28 H28A 107.8(10) . . ?
C27 C28 H28A 109.5(10) . . ?
O29 C28 H28B 109.4(14) . . ?
C27 C28 H28B 111.9(14) . . ?
H28A C28 H28B 106.5(16) . . ?
C28 O29 H29 109.3(13) . . ?

loop_
_geom_bond_atom_site_label_1
_geom_bond_atom_site_label_2
_geom_bond_distance
_geom_bond_site_symmetry_2
_geom_bond_publ_flag
B1 O2 1.4176(16) . ?
B1 O5 1.4490(16) . ?
B1 C10 1.5960(18) . ?
B1 N20 1.6808(16) . ?
O2 C3 1.4258(15) . ?
C3 C7 1.5109(19) . ?
C3 C6 1.515(2) . ?
C3 C4 1.539(2) . ?
C4 O5 1.4330(15) . ?
C4 C8 1.508(2) . ?
C4 C9 1.518(2) . ?
C6 H6A 1.002(18) . ?
C6 H6B 1.01(2) . ?
C6 H6C 1.018(18) . ?
C7 H7A 0.958(18) . ?
C7 H7C 0.99(2) . ?
C7 H7B 0.994(19) . ?
C8 H8A 0.969(19) . ?
C8 H8C 0.98(2) . ?
C8 H8B 1.007(18) . ?
C9 H9A 0.985(17) . ?
C9 H9B 0.953(19) . ?
C9 H9C 0.996(18) . ?
C10 C15 1.3839(17) . ?
C10 C11 1.3840(18) . ?
C11 C12 1.3761(19) . ?
C11 H11 0.965(15) . ?
C12 C13 1.3815(19) . ?
C12 H12 0.945(17) . ?
C13 C14 1.3755(19) . ?
C13 H13 0.959(18) . ?
C14 C15 1.3829(18) . ?
C14 H14 0.963(15) . ?
C15 C16 1.5044(17) . ?
C16 N17 1.4515(16) . ?
C16 N20 1.4831(15) . ?
C16 H16 0.980(13) . ?
N17 C21 1.3805(16) . ?
N17 C18 1.4483(17) . ?
C18 C19 1.4970(18) . ?
C18 H18A 0.949(16) . ?
C18 H18B 0.986(15) . ?
C19 N20 1.4767(16) . ?
C19 H19A 0.955(15) . ?
C19 H19B 0.968(15) . ?
N20 H20 0.875(16) . ?
C21 C22 1.387(2) . ?
C21 C26 1.3944(19) . ?
C22 C23 1.3752(19) . ?
C22 H22 0.983(17) . ?
C23 C24 1.373(2) . ?
C23 H23 0.942(18) . ?
C24 C25 1.365(3) . ?
C24 H24 0.964(19) . ?
C25 C26 1.375(2) . ?
C25 H25 0.96(2) . ?
C26 H26 0.965(17) . ?
C27 C28 1.478(3) . ?
C27 H27A 0.93(3) . ?
C27 H27B 1.10(5) . ?
C27 H27C 0.96(3) . ?
C28 O29 1.411(2) . ?
C28 H28A 0.981(19) . ?
C28 H28B 0.99(2) . ?
O29 H29 0.93(2) . ?
